data_7042020
loop_
_publ_author_name
'Gardiner, Michael G.'
'McGuinness, David S.'
'Vanston, Catriona R.'

_publ_section_title
;
 Chelated bis(NHC) complexes of saturated (imidazolin-2-ylidene) NHC
 ligands: structural authentication and facile ligand fragmentation.
;
_journal_issue 9
_journal_name_full 'Dalton transactions (Cambridge, England : 2003)'
_journal_page_first 3051
_journal_page_last 3058
_journal_paper_doi 10.1039/c7dt00327g
_journal_volume 46
_journal_year 2017
_chemical_formula_moiety 'C24 H32 Br2 N4 Pd'
_chemical_formula_sum 'C24 H32 Br2 N4 Pd'
_chemical_formula_weight 642.76
_chemical_name_systematic
;
 ? 
;
_space_group_crystal_system monoclinic
_space_group_IT_number 15
_space_group_name_Hall '-C 2yc'
_space_group_name_H-M_alt 'C 1 2/c 1'
_symmetry_space_group_name_Hall '-C 2yc'
_symmetry_space_group_name_H-M 'C 1 2/c 1'
_atom_sites_solution_hydrogens geom
_atom_sites_solution_primary direct
_atom_sites_solution_secondary difmap
_audit_creation_date 2016-03-23
_audit_creation_method
;
Olex2 1.2
(compiled 2016.02.19 svn.r3266 for OlexSys, GUI svn.r5155)
;
_audit_update_record
;
2016-07-15 deposited with the CCDC.
2017-02-10 downloaded from the CCDC.
;
_cell_angle_alpha 90.00
_cell_angle_beta 102.10(1)
_cell_angle_gamma 90.00
_cell_formula_units_Z 8
_cell_length_a 28.283(6)
_cell_length_b 14.081(1)
_cell_length_c 12.991(1)
_cell_measurement_reflns_used 33894
_cell_measurement_temperature 173(2)
_cell_measurement_theta_max 30.09
_cell_measurement_theta_min 1.47
_cell_volume 5058.8(12)
_computing_cell_refinement XDS
_computing_data_collection BLU-ICE
_computing_data_reduction XDS
_computing_molecular_graphics 'Olex2 (Dolomanov et al., 2009)'
_computing_publication_material 'Olex2 (Dolomanov et al., 2009)'
_computing_structure_refinement 'ShelXL (Sheldrick, 2015)'
_computing_structure_solution 'ShelXT (Sheldrick, 2015)'
_diffrn_ambient_temperature 173.15
_diffrn_detector_area_resol_mean 'ADSC Q210'
_diffrn_measured_fraction_theta_full 0.985
_diffrn_measured_fraction_theta_max 0.985
_diffrn_measurement_device_type '3-BM1 Australian Synchrotron'
_diffrn_measurement_method Rotation
_diffrn_radiation_monochromator Si<111>
_diffrn_radiation_type Synchrotron
_diffrn_radiation_wavelength 0.71070
_diffrn_reflns_av_R_equivalents 0.0470
_diffrn_reflns_av_unetI/netI 0.0248
_diffrn_reflns_limit_h_max 39
_diffrn_reflns_limit_h_min -39
_diffrn_reflns_limit_k_max 19
_diffrn_reflns_limit_k_min -19
_diffrn_reflns_limit_l_max 18
_diffrn_reflns_limit_l_min -18
_diffrn_reflns_number 50134
_diffrn_reflns_theta_full 30.09
_diffrn_reflns_theta_max 30.09
_diffrn_reflns_theta_min 1.47
_diffrn_source 'Synchrotron BM'
_exptl_absorpt_coefficient_mu 3.912
_exptl_absorpt_correction_type none
_exptl_crystal_colour yellow
_exptl_crystal_density_diffrn 1.688
_exptl_crystal_density_method 'not measured'
_exptl_crystal_description plate
_exptl_crystal_F_000 2560
_exptl_crystal_size_max 0.02
_exptl_crystal_size_mid 0.02
_exptl_crystal_size_min 0.01
_refine_diff_density_max 0.721
_refine_diff_density_min -1.960
_refine_diff_density_rms 0.140
_refine_ls_extinction_method none
_refine_ls_goodness_of_fit_ref 1.098
_refine_ls_hydrogen_treatment constr
_refine_ls_matrix_type full
_refine_ls_number_parameters 286
_refine_ls_number_reflns 7322
_refine_ls_number_restraints 0
_refine_ls_restrained_S_all 1.098
_refine_ls_R_factor_all 0.0502
_refine_ls_R_factor_gt 0.0410
_refine_ls_shift/su_max 0.001
_refine_ls_shift/su_mean 0.000
_refine_ls_structure_factor_coef Fsqd
_refine_ls_weighting_details 'calc w=1/[\s^2^(Fo^2^)+(0.0508P)^2^+21.7372P] where P=(Fo^2^+2Fc^2^)/3'
_refine_ls_weighting_scheme calc
_refine_ls_wR_factor_gt 0.1022
_refine_ls_wR_factor_ref 0.1071
_reflns_number_gt 6202
_reflns_number_total 7322
_reflns_threshold_expression >2sigma(I)
_cod_data_source_file c7dt00327g1.cif
_cod_data_source_block 50cv44
_cod_depositor_comments 'Adding full bibliography for 7042016--7042022.cif.'
_cod_original_cell_volume 5058.7(18)
_cod_database_code 7042020
_olex2_refinement_description
;
1. Fixed Uiso
 At 1.2 times of:
  All C(H) groups, All C(H,H) groups
 At 1.5 times of:
  All C(H,H,H) groups
2.a Secondary CH2 refined with riding coordinates:
 C2(H2A,H2B), C3(H3A,H3B), C14(H14A,H14B), C15(H15A,H15B)
2.b Aromatic/amide H refined with riding coordinates:
 C1(H1), C6(H6), C8(H8), C13(H13), C18(H18), C20(H20)
2.c Idealised Me refined as rotating group:
 C10(H10A,H10B,H10C), C11(H11A,H11B,H11C), C12(H12A,H12B,H12C), C22(H22A,H22B,
 H22C), C23(H23A,H23B,H23C), C24(H24A,H24B,H24C)
;
_olex2_submission_special_instructions 'No special instructions were received'

loop_
_space_group_symop_id
_space_group_symop_operation_xyz
1 'x, y, z'
2 '-x, y, -z+1/2'
3 'x+1/2, y+1/2, z'
4 '-x+1/2, y+1/2, -z+1/2'
5 '-x, -y, -z'
6 'x, -y, z-1/2'
7 '-x+1/2, -y+1/2, -z'
8 'x+1/2, -y+1/2, z-1/2'

loop_
_atom_site_label
_atom_site_type_symbol
_atom_site_fract_x
_atom_site_fract_y
_atom_site_fract_z
_atom_site_U_iso_or_equiv
_atom_site_adp_type
_atom_site_occupancy
_atom_site_calc_flag
_atom_site_refinement_flags_posn
Pd1 Pd 0.140965(8) 0.001704(14) 0.100781(17) 0.01828(7) Uani 1 d .
Br1 Br 0.209573(12) 0.08106(2) 0.05102(2) 0.02489(8) Uani 1 d .
Br2 Br 0.071583(12) -0.07249(2) 0.15224(3) 0.02860(9) Uani 1 d .
N1 N 0.18417(9) -0.10458(17) 0.16732(19) 0.0194(5) Uani 1 d .
N2 N 0.24468(9) -0.20984(18) 0.19296(19) 0.0199(5) Uani 1 d .
N3 N 0.09957(10) 0.11093(18) 0.0372(2) 0.0236(5) Uani 1 d .
N4 N 0.07487(10) 0.26136(18) 0.0173(2) 0.0249(5) Uani 1 d .
C1 C 0.21892(11) -0.1422(2) 0.1320(2) 0.0194(5) Uani 1 d .
H1 H 0.2261 -0.1236 0.0667 0.023 Uiso 1 calc R
C2 C 0.18183(11) -0.1526(2) 0.2677(2) 0.0219(6) Uani 1 d .
H2A H 0.1534 -0.1953 0.2588 0.026 Uiso 1 calc R
H2B H 0.1800 -0.1057 0.3235 0.026 Uiso 1 calc R
C3 C 0.22919(12) -0.2095(2) 0.2947(2) 0.0259(6) Uani 1 d .
H3A H 0.2533 -0.1776 0.3502 0.031 Uiso 1 calc R
H3B H 0.2236 -0.2748 0.3178 0.031 Uiso 1 calc R
C4 C 0.29114(11) -0.2430(2) 0.1811(2) 0.0190(5) Uani 1 d .
C5 C 0.32990(11) -0.1796(2) 0.1911(2) 0.0200(5) Uani 1 d .
C6 C 0.37450(11) -0.2146(2) 0.1798(2) 0.0215(6) Uani 1 d .
H6 H 0.4009 -0.1720 0.1847 0.026 Uiso 1 calc R
C7 C 0.38152(11) -0.3109(2) 0.1614(2) 0.0207(5) Uani 1 d .
C8 C 0.34216(11) -0.3722(2) 0.1530(2) 0.0209(5) Uani 1 d .
H8 H 0.3465 -0.4379 0.1409 0.025 Uiso 1 calc R
C9 C 0.29667(11) -0.3398(2) 0.1620(2) 0.0191(5) Uani 1 d .
C10 C 0.32429(13) -0.0762(2) 0.2174(3) 0.0252(6) Uani 1 d .
H10A H 0.3022 -0.0453 0.1588 0.038 Uiso 1 calc GR
H10B H 0.3559 -0.0449 0.2291 0.038 Uiso 1 calc GR
H10C H 0.3112 -0.0715 0.2813 0.038 Uiso 1 calc GR
C11 C 0.43037(12) -0.3490(2) 0.1525(3) 0.0264(6) Uani 1 d .
H11A H 0.4392 -0.4020 0.2016 0.040 Uiso 1 calc GR
H11B H 0.4546 -0.2985 0.1697 0.040 Uiso 1 calc GR
H11C H 0.4290 -0.3711 0.0804 0.040 Uiso 1 calc GR
C12 C 0.25465(12) -0.4068(2) 0.1515(3) 0.0239(6) Uani 1 d .
H12A H 0.2492 -0.4224 0.2216 0.036 Uiso 1 calc GR
H12B H 0.2617 -0.4651 0.1163 0.036 Uiso 1 calc GR
H12C H 0.2256 -0.3768 0.1098 0.036 Uiso 1 calc GR
C13 C 0.10710(11) 0.1972(2) 0.0679(2) 0.0219(6) Uani 1 d .
H13 H 0.1336 0.2149 0.1225 0.026 Uiso 1 calc R
C14 C 0.05549(15) 0.1077(2) -0.0461(3) 0.0407(10) Uani 1 d .
H14A H 0.0289 0.0758 -0.0209 0.049 Uiso 1 calc R
H14B H 0.0614 0.0737 -0.1089 0.049 Uiso 1 calc R
C15 C 0.04332(15) 0.2131(3) -0.0717(3) 0.0409(10) Uani 1 d .
H15A H 0.0512 0.2318 -0.1396 0.049 Uiso 1 calc R
H15B H 0.0088 0.2267 -0.0738 0.049 Uiso 1 calc R
C16 C 0.08193(11) 0.3620(2) 0.0288(2) 0.0220(6) Uani 1 d .
C17 C 0.05087(12) 0.4134(2) 0.0788(3) 0.0249(6) Uani 1 d .
C18 C 0.05992(13) 0.5104(2) 0.0967(3) 0.0264(6) Uani 1 d .
H18 H 0.0391 0.5464 0.1303 0.032 Uiso 1 calc R
C19 C 0.09853(12) 0.5554(2) 0.0665(2) 0.0233(6) Uani 1 d .
C20 C 0.12768(12) 0.5027(2) 0.0144(3) 0.0232(6) Uani 1 d .
H20 H 0.1537 0.5333 -0.0081 0.028 Uiso 1 calc R
C21 C 0.11992(11) 0.4058(2) -0.0061(2) 0.0212(6) Uani 1 d .
C22 C 0.00982(13) 0.3653(3) 0.1146(3) 0.0338(8) Uani 1 d .
H22A H -0.0113 0.3348 0.0543 0.051 Uiso 1 calc GR
H22B H -0.0087 0.4124 0.1453 0.051 Uiso 1 calc GR
H22C H 0.0227 0.3172 0.1677 0.051 Uiso 1 calc GR
C23 C 0.10962(15) 0.6586(2) 0.0929(3) 0.0330(7) Uani 1 d .
H23A H 0.0819 0.6881 0.1148 0.049 Uiso 1 calc GR
H23B H 0.1160 0.6915 0.0308 0.049 Uiso 1 calc GR
H23C H 0.1382 0.6630 0.1504 0.049 Uiso 1 calc GR
C24 C 0.15287(13) 0.3512(2) -0.0629(3) 0.0291(7) Uani 1 d .
H24A H 0.1785 0.3933 -0.0761 0.044 Uiso 1 calc GR
H24B H 0.1341 0.3274 -0.1300 0.044 Uiso 1 calc GR
H24C H 0.1673 0.2977 -0.0192 0.044 Uiso 1 calc GR

loop_
_atom_site_aniso_label
_atom_site_aniso_U_11
_atom_site_aniso_U_22
_atom_site_aniso_U_33
_atom_site_aniso_U_23
_atom_site_aniso_U_13
_atom_site_aniso_U_12
Pd1 0.01935(11) 0.01490(10) 0.01816(11) 0.00067(7) -0.00165(8) -0.00008(7)
Br1 0.02872(16) 0.02231(14) 0.02231(15) 0.00147(11) 0.00231(12) -0.00212(11)
Br2 0.02309(16) 0.02525(15) 0.03556(18) 0.00251(12) 0.00180(13) -0.00186(11)
N1 0.0225(12) 0.0163(10) 0.0179(11) 0.0038(8) 0.0006(9) 0.0025(9)
N2 0.0228(12) 0.0197(11) 0.0162(11) 0.0036(9) 0.0022(9) 0.0033(9)
N3 0.0240(13) 0.0151(11) 0.0278(13) 0.0032(9) -0.0032(10) 0.0016(9)
N4 0.0232(12) 0.0151(11) 0.0324(14) 0.0042(10) -0.0029(11) -0.0009(9)
C1 0.0230(13) 0.0183(12) 0.0154(12) 0.0024(10) 0.0006(10) -0.0002(10)
C2 0.0255(14) 0.0203(13) 0.0200(13) 0.0029(10) 0.0048(11) 0.0026(11)
C3 0.0307(16) 0.0282(15) 0.0189(13) 0.0069(11) 0.0057(12) 0.0077(12)
C4 0.0236(14) 0.0186(12) 0.0136(11) 0.0019(9) 0.0010(10) 0.0021(10)
C5 0.0273(15) 0.0165(12) 0.0148(12) 0.0009(10) 0.0009(11) -0.0008(10)
C6 0.0239(14) 0.0178(12) 0.0213(13) 0.0028(10) 0.0014(11) -0.0025(10)
C7 0.0237(14) 0.0195(13) 0.0175(12) 0.0004(10) 0.0009(11) 0.0003(10)
C8 0.0259(14) 0.0163(12) 0.0193(13) 0.0007(10) 0.0021(11) 0.0005(10)
C9 0.0235(14) 0.0188(12) 0.0138(11) 0.0001(9) 0.0015(10) -0.0015(10)
C10 0.0309(16) 0.0171(13) 0.0255(14) -0.0006(11) 0.0006(12) 0.0008(11)
C11 0.0243(15) 0.0226(14) 0.0316(16) 0.0006(12) 0.0044(12) 0.0018(11)
C12 0.0239(15) 0.0201(13) 0.0269(15) -0.0012(11) 0.0034(12) -0.0041(11)
C13 0.0249(14) 0.0181(12) 0.0208(13) 0.0019(10) 0.0003(11) -0.0021(11)
C14 0.0372(19) 0.0195(15) 0.052(2) 0.0028(15) -0.0219(17) 0.0001(14)
C15 0.038(2) 0.0224(15) 0.049(2) 0.0035(15) -0.0205(17) -0.0025(14)
C16 0.0229(14) 0.0171(12) 0.0234(14) 0.0021(10) -0.0014(11) 0.0008(10)
C17 0.0221(14) 0.0262(14) 0.0248(14) 0.0073(12) 0.0016(12) 0.0035(11)
C18 0.0280(16) 0.0263(15) 0.0242(14) 0.0020(12) 0.0037(12) 0.0068(12)
C19 0.0282(15) 0.0185(12) 0.0210(13) 0.0008(11) 0.0000(12) 0.0015(11)
C20 0.0244(14) 0.0192(13) 0.0250(14) 0.0022(11) 0.0025(12) -0.0021(11)
C21 0.0216(14) 0.0195(12) 0.0206(13) -0.0008(10) 0.0004(11) -0.0007(10)
C22 0.0264(16) 0.0374(18) 0.0390(19) 0.0127(15) 0.0100(14) 0.0008(14)
C23 0.043(2) 0.0199(14) 0.0331(17) -0.0056(13) 0.0022(15) -0.0005(13)
C24 0.0325(17) 0.0246(15) 0.0317(16) -0.0043(13) 0.0106(14) 0.0002(13)

loop_
_atom_type_symbol
_atom_type_description
_atom_type_scat_dispersion_real
_atom_type_scat_dispersion_imag
_atom_type_scat_source
C C 0.0033 0.0016 'International Tables Vol C Tables 4.2.6.8 and 6.1.1.4'
H H 0.0000 0.0000 'International Tables Vol C Tables 4.2.6.8 and 6.1.1.4'
Br Br -0.2901 2.4595 'International Tables Vol C Tables 4.2.6.8 and 6.1.1.4'
N N 0.0061 0.0033 'International Tables Vol C Tables 4.2.6.8 and 6.1.1.4'
Pd Pd -0.9988 1.0072 'International Tables Vol C Tables 4.2.6.8 and 6.1.1.4'

loop_
_geom_angle_atom_site_label_1
_geom_angle_atom_site_label_2
_geom_angle_atom_site_label_3
_geom_angle
Br2 Pd1 Br1 178.114(15)
N1 Pd1 Br1 90.53(8)
N1 Pd1 Br2 90.85(8)
N3 Pd1 Br1 88.14(8)
N3 Pd1 Br2 90.44(8)
N3 Pd1 N1 177.99(10)
C1 N1 Pd1 126.6(2)
C1 N1 C2 107.7(2)
C2 N1 Pd1 125.6(2)
C1 N2 C3 107.3(2)
C1 N2 C4 124.1(3)
C4 N2 C3 123.2(2)
C13 N3 Pd1 123.7(2)
C13 N3 C14 108.5(3)
C14 N3 Pd1 127.7(2)
C13 N4 C15 108.1(3)
C13 N4 C16 123.0(3)
C16 N4 C15 125.9(3)
N1 C1 N2 116.2(3)
N1 C2 C3 103.9(2)
N2 C3 C2 101.9(2)
C5 C4 N2 120.1(3)
C5 C4 C9 121.5(3)
C9 C4 N2 118.4(3)
C4 C5 C10 121.2(3)
C6 C5 C4 118.4(3)
C6 C5 C10 120.4(3)
C5 C6 C7 121.8(3)
C6 C7 C11 121.5(3)
C8 C7 C6 118.3(3)
C8 C7 C11 120.2(3)
C9 C8 C7 121.8(3)
C4 C9 C12 120.8(3)
C8 C9 C4 118.3(3)
C8 C9 C12 120.9(3)
N3 C13 N4 115.5(3)
N3 C14 C15 104.2(3)
N4 C15 C14 101.7(3)
C17 C16 N4 118.2(3)
C21 C16 N4 120.2(3)
C21 C16 C17 121.6(3)
C16 C17 C18 118.1(3)
C16 C17 C22 120.8(3)
C18 C17 C22 121.1(3)
C19 C18 C17 121.7(3)
C18 C19 C23 120.9(3)
C20 C19 C18 118.5(3)
C20 C19 C23 120.6(3)
C19 C20 C21 122.0(3)
C16 C21 C20 118.0(3)
C16 C21 C24 122.0(3)
C20 C21 C24 120.0(3)

loop_
_geom_bond_atom_site_label_1
_geom_bond_atom_site_label_2
_geom_bond_distance
Pd1 Br1 2.4409(6)
Pd1 Br2 2.4370(6)
Pd1 N1 2.009(2)
Pd1 N3 2.003(3)
N1 C1 1.283(4)
N1 C2 1.483(4)
N2 C1 1.350(4)
N2 C3 1.477(4)
N2 C4 1.433(4)
N3 C13 1.283(4)
N3 C14 1.470(4)
N4 C13 1.352(4)
N4 C15 1.471(4)
N4 C16 1.435(4)
C2 C3 1.537(4)
C4 C5 1.398(4)
C4 C9 1.400(4)
C5 C6 1.391(4)
C5 C10 1.511(4)
C6 C7 1.398(4)
C7 C8 1.395(4)
C7 C11 1.509(4)
C8 C9 1.393(4)
C9 C12 1.502(4)
C14 C15 1.544(5)
C16 C17 1.399(5)
C16 C21 1.394(4)
C17 C18 1.400(5)
C17 C22 1.500(5)
C18 C19 1.388(5)
C19 C20 1.387(5)
C19 C23 1.510(4)
C20 C21 1.399(4)
C21 C24 1.513(5)
